data_7210044
loop_
_publ_author_name
'Yang, Yan'
'Du, Peng'
'Yang, Jin'
'Kan, Wei-Qiu'
'Ma, Jian-Fang'

_publ_section_title
;
 A series of Cu(ii) and Cd(ii) coordination polymers constructed by
 3,5-dinitrosalicylic acid and flexible bis(triazole) ligands containing
 different spacers
;
_journal_issue 21
_journal_name_full CrystEngComm
_journal_page_first 4357
_journal_paper_doi 10.1039/c3ce00034f
_journal_volume 15
_journal_year 2013
_chemical_formula_moiety 'C42 H30 Cu4 N20 O29'
_chemical_formula_sum 'C42 H30 Cu4 N20 O29'
_chemical_formula_weight 1532.99
_chemical_name_systematic
;
?
;
_space_group_IT_number 14
_symmetry_cell_setting monoclinic
_symmetry_space_group_name_Hall '-P 2yn'
_symmetry_space_group_name_H-M 'P 1 21/n 1'
_atom_sites_solution_hydrogens geom
_atom_sites_solution_primary direct
_atom_sites_solution_secondary difmap
_audit_creation_method SHELXL-97
_cell_angle_alpha 90.00
_cell_angle_beta 96.915(2)
_cell_angle_gamma 90.00
_cell_formula_units_Z 4
_cell_length_a 15.7724(3)
_cell_length_b 21.0412(5)
_cell_length_c 16.7687(5)
_cell_measurement_reflns_used 6015
_cell_measurement_temperature 293(2)
_cell_measurement_theta_max 29.2123
_cell_measurement_theta_min 2.8984
_cell_volume 5524.6(2)
_computing_cell_refinement CrysAlis
_computing_data_collection 'CrysAlis (Oxford Diffraction, 2006)'
_computing_data_reduction CrysAlis
_computing_structure_refinement 'SHELXL-97 (Sheldrick, 2008)'
_computing_structure_solution 'SHELXS-97 (Sheldrick, 1997)'
_diffrn_ambient_temperature 293(2)
_diffrn_detector_area_resol_mean 10.0
_diffrn_measured_fraction_theta_full 0.990
_diffrn_measured_fraction_theta_max 0.990
_diffrn_measurement_device_type 'Oxford Diffraction Gemini R Ultra'
_diffrn_measurement_method '\w scan'
_diffrn_radiation_monochromator graphite
_diffrn_radiation_source 'fine-focus sealed tube'
_diffrn_radiation_type MoK\a
_diffrn_radiation_wavelength 0.71073
_diffrn_reflns_av_R_equivalents 0.0381
_diffrn_reflns_av_sigmaI/netI 0.1172
_diffrn_reflns_limit_h_max 18
_diffrn_reflns_limit_h_min -18
_diffrn_reflns_limit_k_max 25
_diffrn_reflns_limit_k_min -25
_diffrn_reflns_limit_l_max 13
_diffrn_reflns_limit_l_min -20
_diffrn_reflns_number 22163
_diffrn_reflns_theta_full 25.00
_diffrn_reflns_theta_max 25.35
_diffrn_reflns_theta_min 3.06
_exptl_absorpt_coefficient_mu 1.633
_exptl_absorpt_correction_T_max 0.7359
_exptl_absorpt_correction_T_min 0.6400
_exptl_absorpt_correction_type multi-scan
_exptl_absorpt_process_details
;
CrysAlis (Oxford Diffraction, 2006)
;
_exptl_crystal_colour blue
_exptl_crystal_density_diffrn 1.843
_exptl_crystal_density_method 'not measured'
_exptl_crystal_description block
_exptl_crystal_F_000 3080
_exptl_crystal_size_max 0.30
_exptl_crystal_size_mid 0.28
_exptl_crystal_size_min 0.20
_refine_diff_density_max 0.809
_refine_diff_density_min -0.524
_refine_diff_density_rms 0.068
_refine_ls_extinction_method none
_refine_ls_goodness_of_fit_ref 1.011
_refine_ls_hydrogen_treatment constr
_refine_ls_matrix_type full
_refine_ls_number_parameters 911
_refine_ls_number_reflns 10014
_refine_ls_number_restraints 72
_refine_ls_restrained_S_all 1.041
_refine_ls_R_factor_all 0.0933
_refine_ls_R_factor_gt 0.0425
_refine_ls_shift/su_max 0.016
_refine_ls_shift/su_mean 0.001
_refine_ls_structure_factor_coef Fsqd
_refine_ls_weighting_details 'calc w=1/[\s^2^(Fo^2^)+(0.0100P)^2^+0.0000P] where P=(Fo^2^+2Fc^2^)/3'
_refine_ls_weighting_scheme calc
_refine_ls_wR_factor_gt 0.0591
_refine_ls_wR_factor_ref 0.0618
_reflns_number_gt 5117
_reflns_number_total 10014
_reflns_threshold_expression >2\s(I)
_cod_data_source_file c3ce00034f.txt
_cod_data_source_block Compound-2
_cod_database_code 7210044

loop_
_symmetry_equiv_pos_as_xyz
'x, y, z'
'-x+1/2, y+1/2, -z+1/2'
'-x, -y, -z'
'x-1/2, -y-1/2, z-1/2'

loop_
_atom_site_label
_atom_site_type_symbol
_atom_site_fract_x
_atom_site_fract_y
_atom_site_fract_z
_atom_site_U_iso_or_equiv
_atom_site_adp_type
_atom_site_occupancy
_atom_site_symmetry_multiplicity
_atom_site_calc_flag
_atom_site_refinement_flags
_atom_site_disorder_assembly
_atom_site_disorder_group
Cu1 Cu 0.36858(3) 0.23621(2) 0.86913(4) 0.03787(16) Uani 1 1 d . . .
Cu2 Cu 0.49988(3) 0.11328(2) 0.70198(3) 0.03591(15) Uani 1 1 d . . .
Cu3 Cu 0.38630(3) 0.27852(3) 0.56226(4) 0.04891(18) Uani 1 1 d . . .
Cu4 Cu 0.52598(3) 0.38751(2) 0.74677(4) 0.03721(16) Uani 1 1 d . . .
C1 C 0.2538(3) 0.1341(2) 0.9128(4) 0.0625(17) Uani 1 1 d . A .
H1 H 0.2056 0.1556 0.8895 0.075 Uiso 1 1 calc R . .
C2 C 0.3798(3) 0.1120(2) 0.9528(3) 0.0552(14) Uani 1 1 d . . .
H2 H 0.4390 0.1135 0.9632 0.066 Uiso 1 1 calc R . .
C3 C 0.3608(5) -0.0055(3) 0.9925(6) 0.073(3) Uani 0.648(5) 1 d P A 1
H3A H 0.3242 -0.0344 0.9589 0.087 Uiso 0.648(5) 1 calc PR A 1
H3B H 0.4189 -0.0117 0.9807 0.087 Uiso 0.648(5) 1 calc PR A 1
C4 C 0.3559(6) -0.0205(4) 1.0774(6) 0.076(3) Uani 0.648(5) 1 d PU A 1
H4A H 0.3942 0.0075 1.1105 0.091 Uiso 0.648(5) 1 calc PR A 1
H4B H 0.3758 -0.0637 1.0877 0.091 Uiso 0.648(5) 1 calc PR A 1
C5 C 0.2639(8) -0.0142(4) 1.1040(6) 0.070(3) Uani 0.648(5) 1 d P A 1
H5A H 0.2438 0.0285 1.0905 0.084 Uiso 0.648(5) 1 calc PR A 1
H5B H 0.2697 -0.0176 1.1621 0.084 Uiso 0.648(5) 1 calc PR A 1
C3' C 0.1813(8) 0.0403(6) 0.9475(9) 0.052(4) Uani 0.352(5) 1 d PU A 2
H3'1 H 0.1928 -0.0026 0.9305 0.063 Uiso 0.352(5) 1 calc PR A 2
H3'2 H 0.1338 0.0572 0.9117 0.063 Uiso 0.352(5) 1 calc PR A 2
C4' C 0.1605(8) 0.0399(5) 1.0306(9) 0.050(5) Uani 0.352(5) 1 d P A 2
H4'1 H 0.1735 0.0816 1.0536 0.060 Uiso 0.352(5) 1 calc PR A 2
H4'2 H 0.0995 0.0334 1.0292 0.060 Uiso 0.352(5) 1 calc PR A 2
C5' C 0.2025(10) -0.0056(8) 1.0818(11) 0.044(4) Uani 0.352(5) 1 d PU A 2
H5'1 H 0.2634 0.0015 1.0826 0.052 Uiso 0.352(5) 1 calc PR A 2
H5'2 H 0.1887 0.0030 1.1355 0.052 Uiso 0.352(5) 1 calc PR A 2
C6 C 0.0764(4) -0.1230(4) 1.0557(4) 0.112(2) Uani 1 1 d U A .
H6 H 0.0238 -0.1403 1.0634 0.134 Uiso 1 1 calc R . .
C7 C 0.1993(4) -0.1126(2) 1.0206(3) 0.0623(15) Uani 1 1 d U A .
H7 H 0.2492 -0.1205 0.9980 0.075 Uiso 1 1 calc R . .
C8 C 0.5258(3) 0.0992(2) 0.5275(3) 0.0481(13) Uani 1 1 d . . .
H8 H 0.4880 0.1319 0.5109 0.058 Uiso 1 1 calc R . .
C9 C 0.5963(3) 0.0326(2) 0.5992(3) 0.0408(12) Uani 1 1 d . . .
H9 H 0.6196 0.0079 0.6424 0.049 Uiso 1 1 calc R . .
C10 C 0.6774(3) -0.0151(2) 0.4955(3) 0.0523(14) Uani 1 1 d . . .
H10A H 0.6461 -0.0409 0.4540 0.063 Uiso 1 1 calc R . .
H10B H 0.7012 -0.0434 0.5381 0.063 Uiso 1 1 calc R . .
C11 C 0.7487(3) 0.0171(2) 0.4613(3) 0.0647(16) Uani 1 1 d . . .
H11A H 0.7703 -0.0117 0.4233 0.078 Uiso 1 1 calc R . .
H11B H 0.7257 0.0539 0.4314 0.078 Uiso 1 1 calc R . .
C12 C 0.8215(3) 0.0383(2) 0.5188(3) 0.0623(16) Uani 1 1 d . . .
H12A H 0.8583 0.0651 0.4908 0.075 Uiso 1 1 calc R . .
H12B H 0.8000 0.0638 0.5601 0.075 Uiso 1 1 calc R . .
C13 C 0.9558(3) -0.0909(2) 0.5718(4) 0.0527(15) Uani 1 1 d . . .
H13 H 0.9918 -0.1241 0.5614 0.063 Uiso 1 1 calc R . .
C14 C 0.8854(3) -0.0275(2) 0.6341(4) 0.0492(14) Uani 1 1 d . . .
H14 H 0.8612 -0.0059 0.6741 0.059 Uiso 1 1 calc R . .
C15 C 0.6122(2) 0.19983(17) 0.8361(2) 0.0265(10) Uani 1 1 d . . .
C16 C 0.6559(3) 0.16000(19) 0.7854(3) 0.0321(11) Uani 1 1 d . . .
C17 C 0.7443(2) 0.17250(19) 0.7854(3) 0.0318(11) Uani 1 1 d . . .
C18 C 0.7872(3) 0.2200(2) 0.8269(3) 0.0389(12) Uani 1 1 d . . .
H18 H 0.8449 0.2272 0.8235 0.047 Uiso 1 1 calc R . .
C19 C 0.7420(3) 0.25741(19) 0.8745(3) 0.0349(12) Uani 1 1 d . . .
C20 C 0.6570(3) 0.24756(18) 0.8793(3) 0.0329(12) Uani 1 1 d . . .
H20 H 0.6288 0.2736 0.9124 0.039 Uiso 1 1 calc R . .
C21 C 0.5206(3) 0.19310(19) 0.8434(3) 0.0331(12) Uani 1 1 d . . .
C22 C 0.2594(2) 0.17995(18) 0.6398(3) 0.0313(11) Uani 1 1 d . . .
C23 C 0.2248(2) 0.23914(19) 0.6077(3) 0.0330(11) Uani 1 1 d . . .
C24 C 0.1349(2) 0.24805(19) 0.6127(3) 0.0380(13) Uani 1 1 d . . .
C25 C 0.0862(3) 0.2032(2) 0.6423(3) 0.0647(17) Uani 1 1 d . . .
H25 H 0.0281 0.2100 0.6438 0.078 Uiso 1 1 calc R . .
C26 C 0.1240(3) 0.1472(2) 0.6704(4) 0.073(2) Uani 1 1 d . . .
C27 C 0.2095(3) 0.1370(2) 0.6714(3) 0.0532(15) Uani 1 1 d . . .
H27 H 0.2337 0.0999 0.6941 0.064 Uiso 1 1 calc R . .
C28 C 0.3515(3) 0.1638(2) 0.6433(3) 0.0373(12) Uani 1 1 d . . .
C29 C 0.6375(2) 0.30463(18) 0.6276(3) 0.0307(11) Uani 1 1 d . . .
C30 C 0.6816(3) 0.34511(18) 0.6858(3) 0.0323(11) Uani 1 1 d . . .
C31 C 0.7729(2) 0.34485(19) 0.6862(3) 0.0322(11) Uani 1 1 d . . .
C32 C 0.8155(3) 0.3063(2) 0.6390(3) 0.0421(13) Uani 1 1 d . . .
H32 H 0.8747 0.3078 0.6417 0.051 Uiso 1 1 calc R . .
C33 C 0.7689(3) 0.2654(2) 0.5877(3) 0.0399(12) Uani 1 1 d . . .
C34 C 0.6808(3) 0.26510(19) 0.5818(3) 0.0384(12) Uani 1 1 d . . .
H34 H 0.6502 0.2374 0.5460 0.046 Uiso 1 1 calc R . .
C35 C 0.5432(3) 0.3035(2) 0.6112(3) 0.0395(12) Uani 1 1 d . . .
C36 C 0.2712(2) 0.36074(18) 0.7850(3) 0.0271(11) Uani 1 1 d . . .
C37 C 0.2213(2) 0.3101(2) 0.8122(3) 0.0351(12) Uani 1 1 d . . .
C38 C 0.1314(2) 0.3232(2) 0.8109(3) 0.0378(12) Uani 1 1 d . . .
C39 C 0.0963(3) 0.3799(2) 0.7862(3) 0.0409(12) Uani 1 1 d . . .
H39 H 0.0382 0.3869 0.7871 0.049 Uiso 1 1 calc R . .
C40 C 0.1468(3) 0.42727(19) 0.7597(3) 0.0366(12) Uani 1 1 d . . .
C41 C 0.2335(2) 0.41752(19) 0.7587(3) 0.0344(12) Uani 1 1 d . . .
H41 H 0.2668 0.4495 0.7401 0.041 Uiso 1 1 calc R . .
C42 C 0.3645(3) 0.3551(2) 0.7848(3) 0.0358(12) Uani 1 1 d . . .
N1 N 0.3331(2) 0.15742(15) 0.9173(2) 0.0382(10) Uani 1 1 d . . .
N2 N 0.2516(3) 0.0773(2) 0.9451(3) 0.0607(13) Uani 1 1 d . . .
N3 N 0.3333(3) 0.06353(17) 0.9723(3) 0.0598(13) Uani 1 1 d . A .
N4 N 0.1891(4) -0.0634(2) 1.0682(3) 0.0899(16) Uani 1 1 d U . .
N5 N 0.1084(4) -0.0693(3) 1.0891(4) 0.122(2) Uani 1 1 d U A .
N6 N 0.1314(3) -0.1487(2) 1.0090(3) 0.0637(13) Uani 1 1 d . . .
N7 N 0.5364(2) 0.07709(15) 0.6036(2) 0.0364(9) Uani 1 1 d . . .
N8 N 0.5731(2) 0.07095(18) 0.4787(2) 0.0517(11) Uani 1 1 d . . .
N9 N 0.6176(2) 0.02838(16) 0.5278(3) 0.0361(10) Uani 1 1 d . . .
N10 N 0.8726(2) -0.01449(18) 0.5575(3) 0.0519(12) Uani 1 1 d . . .
N11 N 0.9175(3) -0.0545(2) 0.5151(3) 0.0599(12) Uani 1 1 d . . .
N12 N 0.9387(2) -0.07644(17) 0.6457(3) 0.0422(10) Uani 1 1 d . . .
N13 N 0.7907(2) 0.1326(2) 0.7323(3) 0.0510(12) Uani 1 1 d . . .
N14 N 0.7866(3) 0.30710(18) 0.9241(3) 0.0523(12) Uani 1 1 d . . .
N15 N 0.0944(2) 0.30794(18) 0.5861(3) 0.0471(11) Uani 1 1 d . . .
N16 N 0.0831(14) 0.1049(13) 0.7276(18) 0.105(9) Uani 0.50 1 d P . .
N16' N 0.0619(11) 0.0939(9) 0.6834(15) 0.088(8) Uani 0.50 1 d P . .
N17 N 0.8229(3) 0.3873(2) 0.7401(3) 0.0580(13) Uani 1 1 d U . .
N18 N 0.8122(3) 0.2219(2) 0.5389(3) 0.0542(12) Uani 1 1 d . . .
N19 N 0.0734(3) 0.2749(2) 0.8352(3) 0.0599(13) Uani 1 1 d . . .
N20 N 0.1090(3) 0.48751(18) 0.7328(3) 0.0473(11) Uani 1 1 d . . .
O1 O 0.49078(16) 0.22116(12) 0.89994(19) 0.0360(8) Uani 1 1 d . . .
O2 O 0.47224(16) 0.16121(13) 0.79253(18) 0.0400(8) Uani 1 1 d . . .
O3 O 0.61852(15) 0.11517(13) 0.74190(19) 0.0437(8) Uani 1 1 d . . .
O4 O 0.7798(2) 0.07829(19) 0.7291(3) 0.0918(15) Uani 1 1 d . . .
O5 O 0.8435(3) 0.15932(19) 0.6976(3) 0.1085(17) Uani 1 1 d . . .
O6 O 0.8655(2) 0.30561(16) 0.9341(2) 0.0777(12) Uani 1 1 d . . .
O7 O 0.7433(2) 0.34590(15) 0.9557(2) 0.0635(10) Uani 1 1 d . . .
O8 O 0.37578(16) 0.10933(13) 0.66763(18) 0.0416(8) Uani 1 1 d . . .
O9 O 0.40545(17) 0.20351(14) 0.6238(2) 0.0507(9) Uani 1 1 d . . .
O10 O 0.26843(16) 0.28134(13) 0.57649(19) 0.0469(9) Uani 1 1 d . . .
O11 O 0.1240(2) 0.34248(16) 0.5406(3) 0.0838(14) Uani 1 1 d . . .
O12 O 0.0283(2) 0.32160(15) 0.6130(3) 0.0808(13) Uani 1 1 d . . .
O13 O 0.0054(6) 0.1187(5) 0.7351(8) 0.113(3) Uani 0.50 1 d PU . .
O13' O -0.0113(6) 0.0975(4) 0.6597(7) 0.098(3) Uani 0.50 1 d PU . .
O14 O 0.1150(13) 0.0586(12) 0.7563(12) 0.089(5) Uani 0.50 1 d P . .
O14' O 0.0957(15) 0.0451(11) 0.7081(17) 0.148(10) Uani 0.50 1 d P . .
O15 O 0.50903(17) 0.27514(15) 0.5500(2) 0.0542(9) Uani 1 1 d . . .
O16 O 0.49640(17) 0.33125(13) 0.6579(2) 0.0456(9) Uani 1 1 d . . .
O17 O 0.64607(16) 0.38157(13) 0.7326(2) 0.0481(9) Uani 1 1 d . . .
O18 O 0.8025(3) 0.4075(2) 0.7967(3) 0.126(2) Uani 1 1 d U . .
O19 O 0.8867(3) 0.4094(2) 0.7168(3) 0.144(2) Uani 1 1 d U . .
O20 O 0.8877(2) 0.22745(16) 0.5360(2) 0.0757(12) Uani 1 1 d . . .
O21 O 0.7686(3) 0.18092(19) 0.5015(2) 0.0810(13) Uani 1 1 d . . .
O22 O 0.40280(15) 0.39930(12) 0.75307(18) 0.0399(8) Uani 1 1 d . . .
O23 O 0.40673(16) 0.30911(13) 0.8188(2) 0.0476(9) Uani 1 1 d . . .
O24 O 0.25154(16) 0.25570(12) 0.8365(2) 0.0464(9) Uani 1 1 d . . .
O25 O 0.0971(2) 0.2317(2) 0.8725(3) 0.132(2) Uani 1 1 d . . .
O26 O 0.0001(3) 0.2783(2) 0.8101(4) 0.152(2) Uani 1 1 d . . .
O27 O 0.0361(2) 0.49917(13) 0.7479(2) 0.0728(12) Uani 1 1 d . . .
O28 O 0.1507(2) 0.52317(15) 0.6971(2) 0.0680(11) Uani 1 1 d . . .
O1W O 0.5098(2) 0.48112(13) 0.6745(2) 0.0731(12) Uani 1 1 d . . .

loop_
_atom_site_aniso_label
_atom_site_aniso_U_11
_atom_site_aniso_U_22
_atom_site_aniso_U_33
_atom_site_aniso_U_23
_atom_site_aniso_U_13
_atom_site_aniso_U_12
Cu1 0.0303(3) 0.0335(3) 0.0515(5) 0.0015(3) 0.0117(3) 0.0017(2)
Cu2 0.0247(3) 0.0418(3) 0.0407(4) -0.0087(3) 0.0018(3) 0.0019(2)
Cu3 0.0278(3) 0.0679(4) 0.0512(5) 0.0052(4) 0.0054(3) -0.0136(3)
Cu4 0.0237(3) 0.0386(3) 0.0504(4) -0.0027(3) 0.0089(3) -0.0035(2)
C1 0.045(3) 0.040(3) 0.101(5) 0.006(3) 0.000(3) -0.001(3)
C2 0.047(3) 0.049(3) 0.072(4) 0.013(3) 0.018(3) -0.003(3)
C3 0.085(6) 0.050(5) 0.085(9) 0.013(5) 0.015(6) -0.020(4)
C4 0.119(7) 0.057(5) 0.052(6) 0.016(5) 0.010(5) -0.036(5)
C5 0.126(9) 0.033(5) 0.050(7) -0.010(5) 0.006(7) -0.009(6)
C3' 0.052(7) 0.044(7) 0.061(9) 0.000(6) 0.011(7) -0.008(6)
C4' 0.062(10) 0.024(7) 0.071(13) -0.009(8) 0.036(9) -0.002(7)
C5' 0.048(8) 0.039(8) 0.043(9) -0.015(7) 0.007(7) -0.021(7)
C6 0.102(4) 0.142(5) 0.090(5) -0.048(4) 0.005(4) 0.042(4)
C7 0.103(4) 0.039(3) 0.048(4) -0.004(3) 0.021(3) 0.012(3)
C8 0.039(3) 0.058(3) 0.046(4) 0.007(3) 0.001(3) 0.021(2)
C9 0.044(3) 0.042(3) 0.034(4) 0.001(3) -0.003(3) 0.006(2)
C10 0.050(3) 0.046(3) 0.061(4) -0.021(3) 0.006(3) 0.007(2)
C11 0.054(4) 0.082(4) 0.060(5) 0.009(3) 0.017(3) 0.023(3)
C12 0.053(3) 0.054(3) 0.079(5) 0.029(3) 0.005(3) 0.002(3)
C13 0.043(3) 0.054(3) 0.062(5) 0.006(3) 0.010(3) 0.009(2)
C14 0.038(3) 0.055(3) 0.054(5) 0.007(3) 0.006(3) 0.006(3)
C15 0.029(2) 0.027(2) 0.022(3) -0.005(2) 0.000(2) 0.002(2)
C16 0.031(3) 0.030(2) 0.035(3) 0.001(2) 0.004(2) 0.008(2)
C17 0.022(2) 0.038(3) 0.035(3) 0.002(2) 0.005(2) 0.011(2)
C18 0.033(3) 0.048(3) 0.036(4) 0.008(3) 0.004(2) -0.001(2)
C19 0.037(3) 0.036(3) 0.029(3) 0.003(2) -0.006(2) -0.008(2)
C20 0.033(3) 0.038(3) 0.028(3) 0.003(2) 0.005(2) 0.009(2)
C21 0.035(3) 0.023(2) 0.041(4) 0.005(2) 0.003(3) 0.005(2)
C22 0.027(2) 0.031(2) 0.036(3) -0.006(2) 0.002(2) -0.006(2)
C23 0.027(2) 0.034(3) 0.039(4) -0.007(2) 0.008(2) -0.007(2)
C24 0.027(2) 0.036(3) 0.052(4) 0.000(2) 0.007(2) 0.001(2)
C25 0.023(3) 0.055(3) 0.120(6) 0.016(3) 0.026(3) 0.008(2)
C26 0.046(3) 0.050(3) 0.130(6) 0.030(4) 0.041(4) -0.002(3)
C27 0.032(3) 0.046(3) 0.085(5) 0.017(3) 0.021(3) 0.006(2)
C28 0.028(3) 0.054(3) 0.029(3) -0.014(3) 0.003(2) -0.002(3)
C29 0.022(2) 0.035(2) 0.036(3) -0.002(2) 0.005(2) -0.003(2)
C30 0.030(3) 0.025(2) 0.042(4) 0.008(2) 0.005(2) 0.003(2)
C31 0.018(2) 0.035(3) 0.043(4) 0.002(2) 0.001(2) -0.008(2)
C32 0.029(3) 0.048(3) 0.051(4) 0.020(3) 0.010(3) 0.005(2)
C33 0.036(3) 0.041(3) 0.044(4) 0.007(3) 0.012(3) 0.006(2)
C34 0.048(3) 0.035(3) 0.031(3) -0.002(2) 0.000(2) -0.002(2)
C35 0.036(3) 0.038(3) 0.045(4) 0.001(3) 0.009(3) -0.010(2)
C36 0.020(2) 0.031(2) 0.031(3) -0.002(2) 0.006(2) -0.003(2)
C37 0.026(2) 0.045(3) 0.035(3) -0.008(2) 0.005(2) 0.000(2)
C38 0.022(2) 0.043(3) 0.049(4) 0.005(2) 0.006(2) 0.000(2)
C39 0.022(2) 0.053(3) 0.047(4) -0.014(3) -0.001(2) 0.003(2)
C40 0.034(3) 0.033(3) 0.042(4) 0.000(2) -0.001(2) 0.010(2)
C41 0.026(2) 0.039(3) 0.038(3) -0.006(2) 0.004(2) -0.009(2)
C42 0.031(3) 0.040(3) 0.038(4) -0.010(3) 0.010(2) -0.003(2)
N1 0.033(2) 0.034(2) 0.048(3) 0.000(2) 0.006(2) 0.0020(19)
N2 0.053(3) 0.054(3) 0.074(4) 0.006(3) 0.002(3) 0.000(3)
N3 0.058(3) 0.047(3) 0.075(4) 0.024(2) 0.014(3) 0.001(2)
N4 0.137(5) 0.079(3) 0.054(4) -0.018(3) 0.012(3) 0.032(3)
N5 0.140(5) 0.115(4) 0.108(5) -0.055(4) 0.001(4) 0.063(4)
N6 0.052(3) 0.084(3) 0.055(4) -0.026(3) 0.004(2) 0.032(3)
N7 0.037(2) 0.037(2) 0.035(3) -0.003(2) -0.0003(19) 0.0093(18)
N8 0.051(3) 0.069(3) 0.037(3) 0.005(2) 0.011(2) 0.022(2)
N9 0.033(2) 0.045(2) 0.031(3) -0.001(2) 0.004(2) 0.0140(18)
N10 0.039(2) 0.050(3) 0.067(4) 0.012(3) 0.004(3) 0.003(2)
N11 0.055(3) 0.079(3) 0.047(4) 0.005(3) 0.010(3) 0.007(2)
N12 0.033(2) 0.044(2) 0.050(3) 0.009(2) 0.007(2) 0.0068(19)
N13 0.031(2) 0.060(3) 0.064(4) 0.009(3) 0.018(2) 0.008(2)
N14 0.065(3) 0.045(3) 0.046(3) -0.001(2) 0.002(3) -0.020(2)
N15 0.033(2) 0.050(3) 0.059(4) -0.002(2) 0.006(2) 0.005(2)
N16 0.023(10) 0.122(17) 0.16(2) 0.059(18) -0.008(10) -0.024(10)
N16' 0.019(10) 0.046(10) 0.20(3) 0.041(12) 0.021(11) -0.004(7)
N17 0.027(2) 0.063(3) 0.088(4) -0.017(3) 0.025(3) -0.021(2)
N18 0.064(3) 0.052(3) 0.050(4) 0.009(3) 0.018(3) 0.019(3)
N19 0.025(2) 0.054(3) 0.103(4) 0.020(3) 0.015(2) 0.001(2)
N20 0.038(3) 0.043(3) 0.059(4) -0.006(2) 0.000(2) 0.006(2)
O1 0.0299(16) 0.0419(17) 0.037(2) -0.0108(16) 0.0080(15) 0.0007(13)
O2 0.0250(16) 0.0529(19) 0.043(2) -0.0197(17) 0.0062(15) -0.0018(14)
O3 0.0267(16) 0.0463(18) 0.058(2) -0.0215(19) 0.0045(15) 0.0026(15)
O4 0.079(3) 0.071(3) 0.134(4) -0.029(3) 0.049(3) 0.007(2)
O5 0.112(4) 0.095(3) 0.134(5) 0.032(3) 0.081(3) 0.043(3)
O6 0.043(2) 0.086(3) 0.101(4) -0.016(2) -0.006(2) -0.0250(19)
O7 0.083(3) 0.048(2) 0.059(3) -0.014(2) 0.007(2) -0.0182(19)
O8 0.0305(16) 0.0403(17) 0.053(2) -0.0072(18) -0.0009(15) 0.0079(15)
O9 0.0232(16) 0.060(2) 0.069(3) 0.0073(19) 0.0091(16) 0.0024(15)
O10 0.0291(17) 0.0468(19) 0.066(3) 0.0156(18) 0.0090(16) -0.0028(14)
O11 0.069(3) 0.064(2) 0.125(4) 0.039(3) 0.036(3) 0.021(2)
O12 0.044(2) 0.075(2) 0.126(4) 0.013(2) 0.025(2) 0.0285(19)
O13 0.066(6) 0.124(6) 0.163(8) 0.039(6) 0.063(6) -0.004(5)
O13' 0.057(5) 0.083(5) 0.163(8) -0.002(6) 0.052(6) -0.015(4)
O14 0.058(9) 0.073(11) 0.137(14) 0.043(10) 0.015(8) -0.010(7)
O14' 0.078(12) 0.072(13) 0.30(3) 0.087(18) 0.041(16) -0.016(9)
O15 0.0328(18) 0.089(2) 0.042(3) -0.022(2) 0.0105(16) -0.0206(17)
O16 0.0276(17) 0.0492(19) 0.060(3) -0.0169(18) 0.0059(17) -0.0058(14)
O17 0.0239(16) 0.0534(19) 0.067(3) -0.0256(19) 0.0052(16) -0.0046(15)
O18 0.061(3) 0.167(4) 0.149(5) -0.092(4) 0.015(3) -0.033(3)
O19 0.091(3) 0.162(4) 0.182(6) -0.049(4) 0.025(3) -0.058(3)
O20 0.060(3) 0.083(3) 0.093(3) 0.008(2) 0.044(2) 0.018(2)
O21 0.092(3) 0.083(3) 0.067(3) -0.027(2) 0.003(2) 0.029(2)
O22 0.0273(16) 0.0383(17) 0.056(2) 0.0074(16) 0.0142(15) -0.0036(14)
O23 0.0265(16) 0.0409(18) 0.078(3) 0.0204(18) 0.0162(17) 0.0060(14)
O24 0.0310(17) 0.0327(17) 0.077(3) 0.0106(17) 0.0137(17) 0.0013(14)
O25 0.048(3) 0.118(4) 0.235(7) 0.105(4) 0.035(3) 0.004(3)
O26 0.041(3) 0.126(4) 0.293(8) 0.080(4) 0.030(3) -0.014(3)
O27 0.033(2) 0.052(2) 0.131(4) 0.000(2) 0.001(2) 0.0123(17)
O28 0.071(3) 0.054(2) 0.082(3) 0.020(2) 0.022(2) 0.0138(19)
O1W 0.072(2) 0.0510(19) 0.104(4) 0.024(2) 0.043(2) 0.0028(18)

loop_
_atom_type_symbol
_atom_type_description
_atom_type_scat_dispersion_real
_atom_type_scat_dispersion_imag
_atom_type_scat_source
C C 0.0033 0.0016 'International Tables Vol C Tables 4.2.6.8 and 6.1.1.4'
H H 0.0000 0.0000 'International Tables Vol C Tables 4.2.6.8 and 6.1.1.4'
N N 0.0061 0.0033 'International Tables Vol C Tables 4.2.6.8 and 6.1.1.4'
O O 0.0106 0.0060 'International Tables Vol C Tables 4.2.6.8 and 6.1.1.4'
Cu Cu 0.3201 1.2651 'International Tables Vol C Tables 4.2.6.8 and 6.1.1.4'

loop_
_geom_angle_atom_site_label_1
_geom_angle_atom_site_label_2
_geom_angle_atom_site_label_3
_geom_angle
_geom_angle_site_symmetry_1
_geom_angle_site_symmetry_3
O23 Cu1 O24 92.69(12) . .
O23 Cu1 N1 176.50(14) . .
O24 Cu1 N1 89.18(13) . .
O23 Cu1 O1 83.84(12) . .
O24 Cu1 O1 176.51(12) . .
N1 Cu1 O1 94.30(13) . .
O3 Cu2 O2 91.04(12) . .
O3 Cu2 N7 85.92(13) . .
O2 Cu2 N7 170.66(13) . .
O3 Cu2 O8 176.29(14) . .
O2 Cu2 O8 86.63(12) . .
N7 Cu2 O8 96.82(13) . .
O9 Cu3 O10 92.98(12) . .
O9 Cu3 N6 175.01(18) . 2_556
O10 Cu3 N6 88.97(15) . 2_556
O9 Cu3 O15 86.12(13) . .
O10 Cu3 O15 178.76(14) . .
N6 Cu3 O15 91.99(16) 2_556 .
O16 Cu4 O17 90.87(12) . .
O16 Cu4 N12 164.45(14) . 2_656
O17 Cu4 N12 87.95(14) . 2_656
O16 Cu4 O22 88.28(12) . .
O17 Cu4 O22 174.75(13) . .
N12 Cu4 O22 94.24(14) 2_656 .
O16 Cu4 O1W 96.75(13) . .
O17 Cu4 O1W 92.21(12) . .
N12 Cu4 O1W 98.79(15) 2_656 .
O22 Cu4 O1W 82.75(11) . .
N2 C1 N1 112.4(4) . .
N2 C1 H1 123.8 . .
N1 C1 H1 123.8 . .
N1 C2 N3 112.3(4) . .
N1 C2 H2 123.9 . .
N3 C2 H2 123.9 . .
C4 C3 N3 111.7(7) . .
C4 C3 H3A 109.3 . .
N3 C3 H3A 109.3 . .
C4 C3 H3B 109.3 . .
N3 C3 H3B 109.3 . .
H3A C3 H3B 108.0 . .
C3 C4 C5 114.5(8) . .
C3 C4 H4A 108.6 . .
C5 C4 H4A 108.6 . .
C3 C4 H4B 108.6 . .
C5 C4 H4B 108.6 . .
H4A C4 H4B 107.6 . .
C4 C5 N4 119.6(7) . .
C4 C5 H5A 107.4 . .
N4 C5 H5A 107.4 . .
C4 C5 H5B 107.4 . .
N4 C5 H5B 107.4 . .
H5A C5 H5B 107.0 . .
N2 C3' C4' 107.9(11) . .
N2 C3' H3'1 110.1 . .
C4' C3' H3'1 110.1 . .
N2 C3' H3'2 110.1 . .
C4' C3' H3'2 110.1 . .
H3'1 C3' H3'2 108.4 . .
C5' C4' C3' 116.2(12) . .
C5' C4' H4'1 108.2 . .
C3' C4' H4'1 108.2 . .
C5' C4' H4'2 108.2 . .
C3' C4' H4'2 108.2 . .
H4'1 C4' H4'2 107.4 . .
N4 C5' C4' 119.8(14) . .
N4 C5' H5'1 107.4 . .
C4' C5' H5'1 107.4 . .
N4 C5' H5'2 107.4 . .
C4' C5' H5'2 107.4 . .
H5'1 C5' H5'2 106.9 . .
N5 C6 N6 110.3(7) . .
N5 C6 H6 124.9 . .
N6 C6 H6 124.9 . .
N6 C7 N4 112.7(5) . .
N6 C7 H7 123.6 . .
N4 C7 H7 123.6 . .
N8 C8 N7 114.7(4) . .
N8 C8 H8 122.6 . .
N7 C8 H8 122.6 . .
N9 C9 N7 111.4(4) . .
N9 C9 H9 124.3 . .
N7 C9 H9 124.3 . .
N9 C10 C11 114.1(4) . .
N9 C10 H10A 108.7 . .
C11 C10 H10A 108.7 . .
N9 C10 H10B 108.7 . .
C11 C10 H10B 108.7 . .
H10A C10 H10B 107.6 . .
C12 C11 C10 116.8(5) . .
C12 C11 H11A 108.1 . .
C10 C11 H11A 108.1 . .
C12 C11 H11B 108.1 . .
C10 C11 H11B 108.1 . .
H11A C11 H11B 107.3 . .
N10 C12 C11 113.6(4) . .
N10 C12 H12A 108.8 . .
C11 C12 H12A 108.8 . .
N10 C12 H12B 108.8 . .
C11 C12 H12B 108.8 . .
H12A C12 H12B 107.7 . .
N11 C13 N12 114.4(4) . .
N11 C13 H13 122.8 . .
N12 C13 H13 122.8 . .
N10 C14 N12 109.1(5) . .
N10 C14 H14 125.4 . .
N12 C14 H14 125.4 . .
C20 C15 C16 119.1(4) . .
C20 C15 C21 118.1(4) . .
C16 C15 C21 122.8(4) . .
O3 C16 C17 121.1(4) . .
O3 C16 C15 123.0(4) . .
C17 C16 C15 115.9(4) . .
C18 C17 C16 124.6(4) . .
C18 C17 N13 118.4(4) . .
C16 C17 N13 116.9(4) . .
C17 C18 C19 117.2(4) . .
C17 C18 H18 121.4 . .
C19 C18 H18 121.4 . .
C20 C19 C18 121.7(4) . .
C20 C19 N14 118.8(4) . .
C18 C19 N14 119.4(4) . .
C19 C20 C15 121.5(4) . .
C19 C20 H20 119.3 . .
C15 C20 H20 119.3 . .
O1 C21 O2 120.6(4) . .
O1 C21 C15 118.6(4) . .
O2 C21 C15 120.8(4) . .
C27 C22 C23 121.0(4) . .
C27 C22 C28 116.4(4) . .
C23 C22 C28 122.5(4) . .
O10 C23 C22 124.0(4) . .
O10 C23 C24 121.1(4) . .
C22 C23 C24 114.9(4) . .
C25 C24 C23 122.5(4) . .
C25 C24 N15 118.0(4) . .
C23 C24 N15 119.4(4) . .
C24 C25 C26 118.8(4) . .
C24 C25 H25 120.6 . .
C26 C25 H25 120.6 . .
C27 C26 C25 121.7(4) . .
C27 C26 N16 113.4(10) . .
C25 C26 N16 121.4(12) . .
C27 C26 N16' 122.3(8) . .
C25 C26 N16' 114.9(8) . .
N16 C26 N16' 30.9(13) . .
C22 C27 C26 120.9(4) . .
C22 C27 H27 119.5 . .
C26 C27 H27 119.5 . .
O8 C28 O9 119.8(4) . .
O8 C28 C22 118.6(4) . .
O9 C28 C22 121.6(4) . .
C34 C29 C30 121.1(4) . .
C34 C29 C35 116.4(4) . .
C30 C29 C35 122.5(4) . .
O17 C30 C29 124.9(4) . .
O17 C30 C31 120.9(4) . .
C29 C30 C31 114.2(4) . .
C32 C31 N17 117.6(4) . .
C32 C31 C30 124.1(4) . .
N17 C31 C30 118.3(4) . .
C31 C32 C33 118.3(4) . .
C31 C32 H32 120.8 . .
C33 C32 H32 120.8 . .
C32 C33 C34 120.5(4) . .
C32 C33 N18 119.9(4) . .
C34 C33 N18 119.6(5) . .
C29 C34 C33 121.5(4) . .
C29 C34 H34 119.2 . .
C33 C34 H34 119.2 . .
O15 C35 O16 119.8(4) . .
O15 C35 C29 118.9(4) . .
O16 C35 C29 121.3(5) . .
C41 C36 C37 120.8(4) . .
C41 C36 C42 117.4(4) . .
C37 C36 C42 121.8(4) . .
O24 C37 C36 124.5(3) . .
O24 C37 C38 120.0(4) . .
C36 C37 C38 115.5(4) . .
C39 C38 C37 122.4(4) . .
C39 C38 N19 116.8(4) . .
C37 C38 N19 120.7(4) . .
C38 C39 C40 120.1(4) . .
C38 C39 H39 119.9 . .
C40 C39 H39 119.9 . .
C39 C40 C41 120.4(4) . .
C39 C40 N20 120.0(4) . .
C41 C40 N20 119.7(4) . .
C36 C41 C40 120.8(4) . .
C36 C41 H41 119.6 . .
C40 C41 H41 119.6 . .
O22 C42 O23 119.9(4) . .
O22 C42 C36 118.0(4) . .
O23 C42 C36 122.0(4) . .
C2 N1 C1 103.2(4) . .
C2 N1 Cu1 129.5(3) . .
C1 N1 Cu1 126.9(3) . .
C1 N2 N3 105.3(4) . .
C1 N2 C3' 126.6(7) . .
N3 N2 C3' 128.1(7) . .
C2 N3 N2 106.7(4) . .
C2 N3 C3 129.2(5) . .
N2 N3 C3 120.7(5) . .
C5' N4 C7 146.8(10) . .
C5' N4 N5 100.7(9) . .
C7 N4 N5 105.4(6) . .
C5' N4 C5 38.4(7) . .
C7 N4 C5 125.6(6) . .
N5 N4 C5 128.3(6) . .
C6 N5 N4 106.6(5) . .
C7 N6 C6 104.7(5) . .
C7 N6 Cu3 127.2(4) . 2_546
C6 N6 Cu3 128.1(5) . 2_546
C9 N7 C8 101.4(4) . .
C9 N7 Cu2 126.6(4) . .
C8 N7 Cu2 130.2(3) . .
C8 N8 N9 102.3(4) . .
C9 N9 N8 110.2(3) . .
C9 N9 C10 129.8(4) . .
N8 N9 C10 120.0(4) . .
C14 N10 N11 110.9(4) . .
C14 N10 C12 127.0(5) . .
N11 N10 C12 121.9(5) . .
C13 N11 N10 101.9(4) . .
C14 N12 C13 103.6(4) . .
C14 N12 Cu4 122.4(4) . 2_646
C13 N12 Cu4 134.0(4) . 2_646
O4 N13 O5 123.0(5) . .
O4 N13 C17 120.5(4) . .
O5 N13 C17 116.4(4) . .
O7 N14 O6 124.3(4) . .
O7 N14 C19 117.9(4) . .
O6 N14 C19 117.8(4) . .
O11 N15 O12 120.8(4) . .
O11 N15 C24 122.3(4) . .
O12 N15 C24 116.9(4) . .
N16' N16 O14 104(4) . .
N16' N16 O13 82(3) . .
O14 N16 O13 121(3) . .
N16' N16 O14' 64(3) . .
O14 N16 O14' 40.6(17) . .
O13 N16 O14' 115(2) . .
N16' N16 C26 75(4) . .
O14 N16 C26 124(2) . .
O13 N16 C26 115(2) . .
O14' N16 C26 108(3) . .
N16' N16 O13' 33(2) . .
O14 N16 O13' 119(2) . .
O13 N16 O13' 48.8(9) . .
O14' N16 O13' 84.1(19) . .
C26 N16 O13' 92.0(15) . .
N16 N16' O13' 125(4) . .
N16 N16' O14' 79(3) . .
O13' N16' O14' 123(2) . .
N16 N16' O13 64(3) . .
O13' N16' O13 61.2(12) . .
O14' N16' O13 113(2) . .
N16 N16' C26 74(3) . .
O13' N16' C26 121.7(15) . .
O14' N16' C26 114.3(16) . .
O13 N16' C26 106.2(14) . .
N16 N16' O14 46(3) . .
O13' N16' O14 134(2) . .
O14' N16' O14 33.3(16) . .
O13 N16' O14 90.8(18) . .
C26 N16' O14 99.6(13) . .
O18 N17 O19 117.4(5) . .
O18 N17 C31 125.1(4) . .
O19 N17 C31 116.7(5) . .
O20 N18 O21 123.0(5) . .
O20 N18 C33 119.7(5) . .
O21 N18 C33 117.3(4) . .
O25 N19 O26 119.1(5) . .
O25 N19 C38 122.2(4) . .
O26 N19 C38 118.4(5) . .
O28 N20 O27 123.9(4) . .
O28 N20 C40 118.1(4) . .
O27 N20 C40 118.0(4) . .
C21 O1 Cu1 108.8(3) . .
C21 O2 Cu2 129.6(3) . .
C16 O3 Cu2 125.1(2) . .
C28 O8 Cu2 108.0(3) . .
C28 O9 Cu3 128.7(3) . .
C23 O10 Cu3 127.9(3) . .
N16 O13 O13' 85.0(15) . .
N16 O13 N16' 34.4(13) . .
O13' O13 N16' 50.6(9) . .
N16' O13' O13 68.2(14) . .
N16' O13' N16 22(2) . .
O13 O13' N16 46.1(12) . .
O14' O14 N16 79(3) . .
O14' O14 N16' 49(3) . .
N16 O14 N16' 29.7(17) . .
O14 O14' N16' 98(4) . .
O14 O14' N16 61(3) . .
N16' O14' N16 37.0(17) . .
C35 O15 Cu3 103.2(3) . .
C35 O16 Cu4 130.8(3) . .
C30 O17 Cu4 128.4(3) . .
C42 O22 Cu4 117.0(3) . .
C42 O23 Cu1 130.0(3) . .
C37 O24 Cu1 126.2(2) . .

loop_
_geom_bond_atom_site_label_1
_geom_bond_atom_site_label_2
_geom_bond_distance
_geom_bond_site_symmetry_2
Cu1 O23 1.884(3) .
Cu1 O24 1.906(3) .
Cu1 N1 1.955(3) .
Cu1 O1 1.960(3) .
Cu2 O3 1.910(3) .
Cu2 O2 1.916(3) .
Cu2 N7 1.966(4) .
Cu2 O8 1.974(3) .
Cu3 O9 1.890(3) .
Cu3 O10 1.904(3) .
Cu3 N6 1.942(4) 2_556
Cu3 O15 1.972(3) .
Cu4 O16 1.916(3) .
Cu4 O17 1.941(3) .
Cu4 N12 1.973(4) 2_656
Cu4 O22 1.974(2) .
Cu4 O1W 2.311(3) .
C1 N2 1.313(5) .
C1 N1 1.338(5) .
C1 H1 0.9300 .
C2 N1 1.306(5) .
C2 N3 1.319(5) .
C2 H2 0.9300 .
C3 C4 1.470(11) .
C3 N3 1.542(8) .
C3 H3A 0.9700 .
C3 H3B 0.9700 .
C4 C5 1.573(12) .
C4 H4A 0.9700 .
C4 H4B 0.9700 .
C5 N4 1.628(11) .
C5 H5A 0.9700 .
C5 H5B 0.9700 .
C3' N2 1.359(12) .
C3' C4' 1.470(18) .
C3' H3'1 0.9700 .
C3' H3'2 0.9700 .
C4' C5' 1.399(19) .
C4' H4'1 0.9700 .
C4' H4'2 0.9700 .
C5' N4 1.249(14) .
C5' H5'1 0.9700 .
C5' H5'2 0.9700 .
C6 N5 1.334(7) .
C6 N6 1.349(7) .
C6 H6 0.9300 .
C7 N6 1.307(6) .
C7 N4 1.330(6) .
C7 H7 0.9300 .
C8 N8 1.313(5) .
C8 N7 1.349(5) .
C8 H8 0.9300 .
C9 N9 1.286(5) .
C9 N7 1.338(5) .
C9 H9 0.9300 .
C10 N9 1.464(5) .
C10 C11 1.486(6) .
C10 H10A 0.9700 .
C10 H10B 0.9700 .
C11 C12 1.476(6) .
C11 H11A 0.9700 .
C11 H11B 0.9700 .
C12 N10 1.476(5) .
C12 H12A 0.9700 .
C12 H12B 0.9700 .
C13 N11 1.311(6) .
C13 N12 1.335(6) .
C13 H13 0.9300 .
C14 N10 1.305(6) .
C14 N12 1.329(5) .
C14 H14 0.9300 .
C15 C20 1.382(5) .
C15 C16 1.428(5) .
C15 C21 1.472(5) .
C16 O3 1.291(4) .
C16 C17 1.418(5) .
C17 C18 1.353(5) .
C17 N13 1.480(5) .
C18 C19 1.380(5) .
C18 H18 0.9300 .
C19 C20 1.368(5) .
C19 N14 1.462(5) .
C20 H20 0.9300 .
C21 O1 1.255(5) .
C21 O2 1.266(5) .
C22 C27 1.348(5) .
C22 C23 1.438(5) .
C22 C28 1.486(5) .
C23 O10 1.274(4) .
C23 C24 1.443(5) .
C24 C25 1.349(5) .
C24 N15 1.458(5) .
C25 C26 1.378(6) .
C25 H25 0.9300 .
C26 C27 1.363(6) .
C26 N16 1.51(3) .
C26 N16' 1.52(2) .
C27 H27 0.9300 .
C28 O8 1.260(5) .
C28 O9 1.265(5) .
C29 C34 1.369(5) .
C29 C30 1.413(6) .
C29 C35 1.480(5) .
C30 O17 1.275(5) .
C30 C31 1.440(5) .
C31 C32 1.365(5) .
C31 N17 1.436(6) .
C32 C33 1.366(6) .
C32 H32 0.9300 .
C33 C34 1.381(5) .
C33 N18 1.453(6) .
C34 H34 0.9300 .
C35 O15 1.252(5) .
C35 O16 1.280(5) .
C36 C41 1.383(5) .
C36 C37 1.432(5) .
C36 C42 1.476(5) .
C37 O24 1.288(4) .
C37 C38 1.442(5) .
C38 C39 1.359(5) .
C38 N19 1.459(5) .
C39 C40 1.381(5) .
C39 H39 0.9300 .
C40 C41 1.386(5) .
C40 N20 1.450(5) .
C41 H41 0.9300 .
C42 O22 1.262(5) .
C42 O23 1.270(5) .
N2 N3 1.346(5) .
N4 N5 1.366(7) .
N6 Cu3 1.942(4) 2_546
N8 N9 1.354(5) .
N10 N11 1.356(5) .
N12 Cu4 1.973(4) 2_646
N13 O4 1.155(4) .
N13 O5 1.211(5) .
N14 O7 1.225(5) .
N14 O6 1.236(4) .
N15 O11 1.189(4) .
N15 O12 1.220(4) .
N16 N16' 0.81(3) .
N16 O14 1.17(3) .
N16 O13 1.28(3) .
N16 O14' 1.32(4) .
N16 O13' 1.77(2) .
N16' O13' 1.179(18) .
N16' O14' 1.21(3) .
N16' O13 1.42(3) .
N16' O14 1.58(3) .
N17 O18 1.122(5) .
N17 O19 1.215(5) .
N18 O20 1.204(5) .
N18 O21 1.226(5) .
N19 O25 1.140(4) .
N19 O26 1.184(5) .
N20 O28 1.203(4) .
N20 O27 1.231(4) .
O13 O13' 1.337(13) .
O14 O14' 0.88(3) .

loop_
_geom_torsion_atom_site_label_1
_geom_torsion_atom_site_label_2
_geom_torsion_atom_site_label_3
_geom_torsion_atom_site_label_4
_geom_torsion
_geom_torsion_site_symmetry_1
_geom_torsion_site_symmetry_4
N3 C3 C4 C5 60.6(9) . .
C3 C4 C5 N4 67.4(10) . .
N2 C3' C4' C5' -86.5(14) . .
C3' C4' C5' N4 -64.6(18) . .
N9 C10 C11 C12 80.9(5) . .
C10 C11 C12 N10 68.9(6) . .
C20 C15 C16 O3 -178.6(4) . .
C21 C15 C16 O3 0.3(6) . .
C20 C15 C16 C17 1.3(6) . .
C21 C15 C16 C17 -179.8(4) . .
O3 C16 C17 C18 177.4(4) . .
C15 C16 C17 C18 -2.6(6) . .
O3 C16 C17 N13 1.0(6) . .
C15 C16 C17 N13 -179.0(4) . .
C16 C17 C18 C19 2.2(6) . .
N13 C17 C18 C19 178.6(4) . .
C17 C18 C19 C20 -0.6(6) . .
C17 C18 C19 N14 176.6(4) . .
C18 C19 C20 C15 -0.5(6) . .
N14 C19 C20 C15 -177.7(4) . .
C16 C15 C20 C19 0.1(6) . .
C21 C15 C20 C19 -178.9(4) . .
C20 C15 C21 O1 -14.7(6) . .
C16 C15 C21 O1 166.4(4) . .
C20 C15 C21 O2 163.3(4) . .
C16 C15 C21 O2 -15.6(6) . .
C27 C22 C23 O10 -179.4(5) . .
C28 C22 C23 O10 3.2(7) . .
C27 C22 C23 C24 0.3(6) . .
C28 C22 C23 C24 -177.1(4) . .
O10 C23 C24 C25 177.2(5) . .
C22 C23 C24 C25 -2.5(7) . .
O10 C23 C24 N15 -3.8(7) . .
C22 C23 C24 N15 176.5(4) . .
C23 C24 C25 C26 1.3(8) . .
N15 C24 C25 C26 -177.7(5) . .
C24 C25 C26 C27 2.2(9) . .
C24 C25 C26 N16 159.8(12) . .
C24 C25 C26 N16' -165.8(12) . .
C23 C22 C27 C26 3.0(8) . .
C28 C22 C27 C26 -179.4(5) . .
C25 C26 C27 C22 -4.4(9) . .
N16 C26 C27 C22 -163.6(12) . .
N16' C26 C27 C22 162.7(12) . .
C27 C22 C28 O8 6.9(6) . .
C23 C22 C28 O8 -175.5(4) . .
C27 C22 C28 O9 -172.0(4) . .
C23 C22 C28 O9 5.5(7) . .
C34 C29 C30 O17 -177.4(4) . .
C35 C29 C30 O17 4.1(7) . .
C34 C29 C30 C31 5.6(6) . .
C35 C29 C30 C31 -172.9(4) . .
O17 C30 C31 C32 178.6(4) . .
C29 C30 C31 C32 -4.2(6) . .
O17 C30 C31 N17 -0.7(6) . .
C29 C30 C31 N17 176.4(4) . .
N17 C31 C32 C33 179.7(4) . .
C30 C31 C32 C33 0.3(7) . .
C31 C32 C33 C34 2.4(6) . .
C31 C32 C33 N18 -177.5(4) . .
C30 C29 C34 C33 -3.3(6) . .
C35 C29 C34 C33 175.2(4) . .
C32 C33 C34 C29 -1.0(7) . .
N18 C33 C34 C29 179.0(4) . .
C34 C29 C35 O15 -11.0(6) . .
C30 C29 C35 O15 167.6(4) . .
C34 C29 C35 O16 169.6(4) . .
C30 C29 C35 O16 -11.8(6) . .
C41 C36 C37 O24 179.0(4) . .
C42 C36 C37 O24 -1.9(7) . .
C41 C36 C37 C38 -0.7(6) . .
C42 C36 C37 C38 178.4(4) . .
O24 C37 C38 C39 179.7(4) . .
C36 C37 C38 C39 -0.6(7) . .
O24 C37 C38 N19 -1.4(7) . .
C36 C37 C38 N19 178.4(4) . .
C37 C38 C39 C40 1.2(7) . .
N19 C38 C39 C40 -177.8(4) . .
C38 C39 C40 C41 -0.5(7) . .
C38 C39 C40 N20 179.5(4) . .
C37 C36 C41 C40 1.4(6) . .
C42 C36 C41 C40 -177.7(4) . .
C39 C40 C41 C36 -0.8(7) . .
N20 C40 C41 C36 179.2(4) . .
C41 C36 C42 O22 -7.3(6) . .
C37 C36 C42 O22 173.5(4) . .
C41 C36 C42 O23 169.2(4) . .
C37 C36 C42 O23 -9.9(7) . .
N3 C2 N1 C1 -2.0(6) . .
N3 C2 N1 Cu1 -174.9(3) . .
N2 C1 N1 C2 0.9(6) . .
N2 C1 N1 Cu1 174.0(3) . .
O23 Cu1 N1 C2 55(3) . .
O24 Cu1 N1 C2 177.2(4) . .
O1 Cu1 N1 C2 -3.0(4) . .
O23 Cu1 N1 C1 -116(2) . .
O24 Cu1 N1 C1 5.8(4) . .
O1 Cu1 N1 C1 -174.3(4) . .
N1 C1 N2 N3 0.5(6) . .
N1 C1 N2 C3' -177.5(9) . .
C4' C3' N2 C1 -107.7(10) . .
C4' C3' N2 N3 74.7(12) . .
N1 C2 N3 N2 2.4(6) . .
N1 C2 N3 C3 161.1(6) . .
C1 N2 N3 C2 -1.7(6) . .
C3' N2 N3 C2 176.3(9) . .
C1 N2 N3 C3 -162.6(6) . .
C3' N2 N3 C3 15.4(11) . .
C4 C3 N3 C2 112.0(8) . .
C4 C3 N3 N2 -91.9(8) . .
C4' C5' N4 C7 69(2) . .
C4' C5' N4 N5 -72.2(15) . .
C4' C5' N4 C5 147(2) . .
N6 C7 N4 C5' -139.9(18) . .
N6 C7 N4 N5 0.7(7) . .
N6 C7 N4 C5 171.9(6) . .
C4 C5 N4 C5' -134.6(18) . .
C4 C5 N4 C7 4.3(11) . .
C4 C5 N4 N5 173.6(7) . .
N6 C6 N5 N4 -5.0(8) . .
C5' N4 N5 C6 161.9(10) . .
C7 N4 N5 C6 2.6(7) . .
C5 N4 N5 C6 -168.3(6) . .
N4 C7 N6 C6 -3.6(7) . .
N4 C7 N6 Cu3 174.8(4) . 2_546
N5 C6 N6 C7 5.3(7) . .
N5 C6 N6 Cu3 -173.1(4) . 2_546
N9 C9 N7 C8 -1.0(5) . .
N9 C9 N7 Cu2 -166.8(3) . .
N8 C8 N7 C9 1.1(5) . .
N8 C8 N7 Cu2 166.2(3) . .
O3 Cu2 N7 C9 42.2(3) . .
O2 Cu2 N7 C9 113.5(8) . .
O8 Cu2 N7 C9 -135.3(3) . .
O3 Cu2 N7 C8 -119.4(4) . .
O2 Cu2 N7 C8 -48.1(10) . .
O8 Cu2 N7 C8 63.1(4) . .
N7 C8 N8 N9 -0.8(5) . .
N7 C9 N9 N8 0.6(5) . .
N7 C9 N9 C10 -177.2(4) . .
C8 N8 N9 C9 0.2(5) . .
C8 N8 N9 C10 178.2(4) . .
C11 C10 N9 C9 -121.0(5) . .
C11 C10 N9 N8 61.4(5) . .
N12 C14 N10 N11 -0.3(5) . .
N12 C14 N10 C12 -176.5(4) . .
C11 C12 N10 C14 -119.0(5) . .
C11 C12 N10 N11 65.1(6) . .
N12 C13 N11 N10 -0.5(5) . .
C14 N10 N11 C13 0.5(5) . .
C12 N10 N11 C13 177.0(4) . .
N10 C14 N12 C13 0.0(5) . .
N10 C14 N12 Cu4 -179.1(3) . 2_646
N11 C13 N12 C14 0.4(5) . .
N11 C13 N12 Cu4 179.2(3) . 2_646
C18 C17 N13 O4 139.4(5) . .
C16 C17 N13 O4 -44.0(7) . .
C18 C17 N13 O5 -35.9(6) . .
C16 C17 N13 O5 140.7(5) . .
C20 C19 N14 O7 -14.1(6) . .
C18 C19 N14 O7 168.6(4) . .
C20 C19 N14 O6 163.0(4) . .
C18 C19 N14 O6 -14.3(6) . .
C25 C24 N15 O11 -159.2(5) . .
C23 C24 N15 O11 21.7(7) . .
C25 C24 N15 O12 21.1(7) . .
C23 C24 N15 O12 -158.0(4) . .
C27 C26 N16 N16' -114(3) . .
C25 C26 N16 N16' 87(3) . .
C27 C26 N16 O14 -17(3) . .
C25 C26 N16 O14 -176(2) . .
N16' C26 N16 O14 98(5) . .
C27 C26 N16 O13 171.9(16) . .
C25 C26 N16 O13 13(3) . .
N16' C26 N16 O13 -74(3) . .
C27 C26 N16 O14' -59(2) . .
C25 C26 N16 O14' 141.9(18) . .
N16' C26 N16 O14' 55(3) . .
C27 C26 N16 O13' -143.3(9) . .
C25 C26 N16 O13' 57.5(16) . .
N16' C26 N16 O13' -29(2) . .
O14 N16 N16' O13' 121(3) . .
O13 N16 N16' O13' 1(4) . .
O14' N16 N16' O13' 123(4) . .
C26 N16 N16' O13' -118(3) . .
O14 N16 N16' O14' -2(3) . .
O13 N16 N16' O14' -122.4(14) . .
C26 N16 N16' O14' 119.5(13) . .
O13' N16 N16' O14' -123(4) . .
O14 N16 N16' O13 120(3) . .
O14' N16 N16' O13 122.4(14) . .
C26 N16 N16' O13 -118.1(12) . .
O13' N16 N16' O13 -1(4) . .
O14 N16 N16' C26 -122(3) . .
O13 N16 N16' C26 118.1(12) . .
O14' N16 N16' C26 -119.5(13) . .
O13' N16 N16' C26 118(3) . .
O13 N16 N16' O14 -120(3) . .
O14' N16 N16' O14 2(3) . .
C26 N16 N16' O14 122(3) . .
O13' N16 N16' O14 -121(3) . .
C27 C26 N16' N16 82(4) . .
C25 C26 N16' N16 -110(3) . .
C27 C26 N16' O13' -156.9(18) . .
C25 C26 N16' O13' 11(3) . .
N16 C26 N16' O13' 121(5) . .
C27 C26 N16' O14' 12(3) . .
C25 C26 N16' O14' -180(2) . .
N16 C26 N16' O14' -70(3) . .
C27 C26 N16' O13 137.3(11) . .
C25 C26 N16' O13 -54.8(17) . .
N16 C26 N16' O13 55(3) . .
C27 C26 N16' O14 44(2) . .
C25 C26 N16' O14 -148.4(12) . .
N16 C26 N16' O14 -38(3) . .
C32 C31 N17 O18 -155.6(6) . .
C30 C31 N17 O18 23.8(8) . .
C32 C31 N17 O19 34.7(6) . .
C30 C31 N17 O19 -145.9(5) . .
C32 C33 N18 O20 -9.5(7) . .
C34 C33 N18 O20 170.5(4) . .
C32 C33 N18 O21 171.1(4) . .
C34 C33 N18 O21 -8.9(6) . .
C39 C38 N19 O25 -162.7(6) . .
C37 C38 N19 O25 18.3(8) . .
C39 C38 N19 O26 23.0(7) . .
C37 C38 N19 O26 -156.0(5) . .
C39 C40 N20 O28 -167.0(5) . .
C41 C40 N20 O28 12.9(7) . .
C39 C40 N20 O27 13.1(6) . .
C41 C40 N20 O27 -167.0(4) . .
O2 C21 O1 Cu1 -23.2(5) . .
C15 C21 O1 Cu1 154.8(3) . .
O23 Cu1 O1 C21 -84.5(3) . .
O24 Cu1 O1 C21 -90(2) . .
N1 Cu1 O1 C21 92.5(3) . .
O1 C21 O2 Cu2 -179.2(3) . .
C15 C21 O2 Cu2 2.8(6) . .
O3 Cu2 O2 C21 15.3(3) . .
N7 Cu2 O2 C21 -55.6(10) . .
O8 Cu2 O2 C21 -167.6(3) . .
C17 C16 O3 Cu2 -153.6(3) . .
C15 C16 O3 Cu2 26.3(6) . .
O2 Cu2 O3 C16 -29.7(3) . .
N7 Cu2 O3 C16 141.5(3) . .
O8 Cu2 O3 C16 -80.7(19) . .
O9 C28 O8 Cu2 19.1(5) . .
C22 C28 O8 Cu2 -159.9(3) . .
O3 Cu2 O8 C28 123.2(18) . .
O2 Cu2 O8 C28 72.0(3) . .
N7 Cu2 O8 C28 -99.3(3) . .
O8 C28 O9 Cu3 163.0(3) . .
C22 C28 O9 Cu3 -18.1(6) . .
O10 Cu3 O9 C28 17.6(4) . .
N6 Cu3 O9 C28 -95.4(17) 2_556 .
O15 Cu3 O9 C28 -163.3(4) . .
C22 C23 O10 Cu3 0.9(6) . .
C24 C23 O10 Cu3 -178.8(3) . .
O9 Cu3 O10 C23 -8.5(4) . .
N6 Cu3 O10 C23 166.9(4) 2_556 .
O15 Cu3 O10 C23 -52(6) . .
N16' N16 O13 O13' 0(3) . .
O14 N16 O13 O13' -102(3) . .
O14' N16 O13 O13' -57(3) . .
C26 N16 O13 O13' 69.5(19) . .
O14 N16 O13 N16' -102(4) . .
O14' N16 O13 N16' -56(3) . .
C26 N16 O13 N16' 70(3) . .
O13' N16 O13 N16' 0(3) . .
O13' N16' O13 N16 -180(4) . .
O14' N16' O13 N16 64(3) . .
C26 N16' O13 N16 -62(3) . .
O14 N16' O13 N16 38(3) . .
N16 N16' O13 O13' 180(4) . .
O14' N16' O13 O13' -116(2) . .
C26 N16' O13 O13' 117.7(16) . .
O14 N16' O13 O13' -142.1(16) . .
N16 N16' O13' O13 -1(4) . .
O14' N16' O13' O13 100(3) . .
C26 N16' O13' O13 -92(2) . .
O14 N16' O13' O13 59(3) . .
O14' N16' O13' N16 100(6) . .
O13 N16' O13' N16 1(4) . .
C26 N16' O13' N16 -91(5) . .
O14 N16' O13' N16 60(5) . .
N16 O13 O13' N16' 0(2) . .
N16' O13 O13' N16 0(2) . .
O14 N16 O13' N16' -72(5) . .
O13 N16 O13' N16' -179(6) . .
O14' N16 O13' N16' -49(4) . .
C26 N16 O13' N16' 59(4) . .
N16' N16 O13' O13 179(6) . .
O14 N16 O13' O13 108(3) . .
O14' N16 O13' O13 130(2) . .
C26 N16 O13' O13 -121.6(19) . .
N16' N16 O14 O14' 3(5) . .
O13 N16 O14 O14' 92(4) . .
C26 N16 O14 O14' -79(4) . .
O13' N16 O14 O14' 35(4) . .
O13 N16 O14 N16' 89(4) . .
O14' N16 O14 N16' -3(5) . .
C26 N16 O14 N16' -82(5) . .
O13' N16 O14 N16' 32(2) . .
N16 N16' O14 O14' -176(6) . .
O13' N16' O14 O14' 85(4) . .
O13 N16' O14 O14' 133(3) . .
C26 N16' O14 O14' -120(3) . .
O13' N16' O14 N16 -99(6) . .
O14' N16' O14 N16 176(6) . .
O13 N16' O14 N16 -51(4) . .
C26 N16' O14 N16 56(4) . .
N16 O14 O14' N16' -2(3) . .
N16' O14 O14' N16 2(3) . .
N16 N16' O14' O14 3(4) . .
O13' N16' O14' O14 -122(4) . .
O13 N16' O14' O14 -52(4) . .
C26 N16' O14' O14 69(4) . .
O13' N16' O14' N16 -125(5) . .
O13 N16' O14' N16 -55(3) . .
C26 N16' O14' N16 66(3) . .
O14 N16' O14' N16 -3(4) . .
N16' N16 O14' O14 -177(5) . .
O13 N16 O14' O14 -110(4) . .
C26 N16 O14' O14 121(3) . .
O13' N16 O14' O14 -149(3) . .
O14 N16 O14' N16' 177(5) . .
O13 N16 O14' N16' 67(3) . .
C26 N16 O14' N16' -63(3) . .
O13' N16 O14' N16' 28(3) . .
O16 C35 O15 Cu3 -7.0(5) . .
C29 C35 O15 Cu3 173.6(3) . .
O9 Cu3 O15 C35 -86.5(3) . .
O10 Cu3 O15 C35 -43(6) . .
N6 Cu3 O15 C35 98.1(3) 2_556 .
O15 C35 O16 Cu4 -170.6(3) . .
C29 C35 O16 Cu4 8.9(6) . .
O17 Cu4 O16 C35 -0.3(4) . .
N12 Cu4 O16 C35 -85.8(6) 2_656 .
O22 Cu4 O16 C35 174.5(4) . .
O1W Cu4 O16 C35 92.0(4) . .
C29 C30 O17 Cu4 6.4(6) . .
C31 C30 O17 Cu4 -176.7(3) . .
O16 Cu4 O17 C30 -7.6(4) . .
N12 Cu4 O17 C30 156.9(4) 2_656 .
O22 Cu4 O17 C30 -88.3(14) . .
O1W Cu4 O17 C30 -104.4(4) . .
O23 C42 O22 Cu4 7.7(5) . .
C36 C42 O22 Cu4 -175.7(3) . .
O16 Cu4 O22 C42 77.2(3) . .
O17 Cu4 O22 C42 157.9(12) . .
N12 Cu4 O22 C42 -87.5(3) 2_656 .
O1W Cu4 O22 C42 174.2(3) . .
O22 C42 O23 Cu1 -178.7(3) . .
C36 C42 O23 Cu1 4.9(6) . .
O24 Cu1 O23 C42 6.5(4) . .
N1 Cu1 O23 C42 129(2) . .
O1 Cu1 O23 C42 -173.1(4) . .
C36 C37 O24 Cu1 17.6(6) . .
C38 C37 O24 Cu1 -162.6(3) . .
O23 Cu1 O24 C37 -17.7(4) . .
N1 Cu1 O24 C37 165.3(4) . .
O1 Cu1 O24 C37 -12(2) . .
